data_4312491
loop_
_publ_author_name
'Hitoshi Miyasaka'
'Toru Izawa'
'Ken-ichi Sugiura'
'Masahiro Yamashita'

_publ_section_title
;
 A Family of Diruthenium Compounds with Dianionic Tridentate Ligands of
 N-(2-Pyridyl)-2-oxy-5-R-benzylaminate (R = H, Me, Cl, Br, NO2):
 Isolation, Structure Determination, and Electrochemistry
;
_journal_name_full 'Inorganic Chemistry'
_journal_page_first 7683
_journal_page_last 7690
_journal_paper_doi 10.1021/ic034625k
_journal_volume 42
_journal_year 2003
_chemical_formula_moiety 'C54 H60 K N6 O16 Ru2 '
_chemical_formula_sum 'C54 H60 K N6 O16 Ru2'
_chemical_formula_weight 1290.34
_space_group_IT_number 2
_symmetry_cell_setting triclinic
_symmetry_Int_Tables_number 2
_symmetry_space_group_name_Hall '-P 1'
_symmetry_space_group_name_H-M 'P -1'
_cell_angle_alpha 112.59(2)
_cell_angle_beta 96.74(2)
_cell_angle_gamma 107.81(1)
_cell_formula_units_Z 1
_cell_length_a 8.774(4)
_cell_length_b 12.977(6)
_cell_length_c 14.017(4)
_cell_measurement_reflns_used 9415
_cell_measurement_temperature 103.2
_cell_measurement_theta_max 27.4
_cell_measurement_theta_min 3.1
_cell_volume 1351.9(10)
_computing_cell_refinement PROCESS-AUTO
_computing_data_collection PROCESS-AUTO
_computing_data_reduction 'teXsan Ver. 1.11'
_computing_publication_material 'teXsan Ver. 1.11'
_computing_structure_refinement SHELXL97
_computing_structure_solution SHELXS97
_diffrn_detector_area_resol_mean 10.00
_diffrn_measurement_device_type 'Rigaku RAXIS-RAPID Imaging Plate'
_diffrn_measurement_method \w
_diffrn_radiation_type 'Mo K\a'
_diffrn_radiation_wavelength 0.7107
_diffrn_reflns_av_R_equivalents 0.044
_diffrn_reflns_limit_h_max 11
_diffrn_reflns_limit_h_min -9
_diffrn_reflns_limit_k_max 16
_diffrn_reflns_limit_k_min -16
_diffrn_reflns_limit_l_max 18
_diffrn_reflns_limit_l_min -18
_diffrn_reflns_number 12319
_diffrn_reflns_theta_max 27.49
_exptl_absorpt_coefficient_mu 0.712
_exptl_absorpt_correction_T_max 0.945
_exptl_absorpt_correction_T_min 0.418
_exptl_absorpt_correction_type multi-scan
_exptl_absorpt_process_details '(Higashi, 1995)'
_exptl_crystal_colour green
_exptl_crystal_density_diffrn 1.585
_exptl_crystal_density_method 'not measured'
_exptl_crystal_description block
_exptl_crystal_size_max 0.130
_exptl_crystal_size_mid 0.100
_exptl_crystal_size_min 0.080
_refine_diff_density_max 0.92
_refine_diff_density_min -1.17
_refine_ls_extinction_coef 0.0000
_refine_ls_extinction_expression Fc^*^=kFc[1+0.001xFc^2^\l^3^/sin(2\q)]^-1/4^
_refine_ls_extinction_method SHELXL
_refine_ls_goodness_of_fit_ref 1.209
_refine_ls_hydrogen_treatment noref
_refine_ls_number_parameters 358
_refine_ls_number_reflns 4958
_refine_ls_R_factor_gt 0.0496
_refine_ls_shift/su_max 0.0000
_refine_ls_structure_factor_coef Fsqd
_refine_ls_weighting_details 'w = 1/[\s^2^(Fo^2^) + (0.1000P)^2^+0.0000P] where P=(Fo^2^+2Fc^2^)/3'
_refine_ls_weighting_scheme calc
_refine_ls_wR_factor_ref 0.1619
_reflns_number_gt 4958
_reflns_number_total 6106
_reflns_threshold_expression >2.0sigma(I)
_cod_data_source_file ic034625ksi20030912_113811.cif
_cod_data_source_block miya5_
_cod_original_cell_volume 1351.8(10)
_cod_original_sg_symbol_H-M 'P -1 '
_cod_original_formula_sum 'C54 H60 K N6 O16 Ru2 '
_cod_database_code 4312491

loop_
_symmetry_equiv_pos_as_xyz
x,y,z
-x,-y,-z

loop_
_atom_site_label
_atom_site_type_symbol
_atom_site_fract_x
_atom_site_fract_y
_atom_site_fract_z
_atom_site_U_iso_or_equiv
_atom_site_adp_type
_atom_site_occupancy
_atom_site_calc_flag
_atom_site_refinement_flags
_atom_site_disorder_assembly
_atom_site_disorder_group
Ru(1) Ru 0.06485(4) 0.08343(3) -0.01165(2) 0.0209(1) Uani 1.00 d . . .
K(1) K 0.5000 0.5000 0.0000 0.0380(3) Uani 1.00 d S . .
O(1) O 0.2001(4) 0.2457(3) -0.0322(2) 0.0289(6) Uani 1.00 d . . .
O(2) O -0.1638(3) 0.0679(3) -0.0864(2) 0.0250(6) Uani 1.00 d . . .
O(3) O 0.2893(3) 0.0960(3) 0.0634(2) 0.0254(6) Uani 1.00 d . . .
O(4) O -0.0413(6) 0.1347(3) -0.5072(3) 0.055(1) Uani 1.00 d . . .
O(5) O 0.0053(6) 0.3261(4) -0.4276(3) 0.060(1) Uani 1.00 d . . .
O(6) O 0.5518(4) 0.4613(3) -0.1998(2) 0.0371(7) Uani 1.00 d . . .
O(7) O 0.3610(4) 0.5985(3) -0.1209(3) 0.0356(7) Uani 1.00 d . . .
O(8) O 0.3744(4) 0.6741(3) 0.0989(3) 0.0389(7) Uani 1.00 d . . .
N(1) N -0.0381(4) -0.1928(3) -0.1339(3) 0.0231(6) Uani 1.00 d . . .
N(2) N 0.0895(4) -0.0220(3) -0.1552(3) 0.0217(6) Uani 1.00 d . . .
N(3) N 0.0019(6) 0.2302(4) -0.4251(3) 0.0425(10) Uani 1.00 d . . .
C(1) C -0.0923(5) -0.3139(4) -0.1690(3) 0.0293(8) Uani 1.00 d . . .
C(2) C -0.0700(6) -0.3907(4) -0.2600(4) 0.0346(9) Uani 1.00 d . . .
C(3) C 0.0160(6) -0.3410(4) -0.3202(3) 0.0337(9) Uani 1.00 d . . .
C(4) C 0.0729(6) -0.2204(4) -0.2878(3) 0.0307(9) Uani 1.00 d . . .
C(5) C 0.0449(5) -0.1415(4) -0.1932(3) 0.0254(8) Uani 1.00 d . . .
C(6) C 0.1849(5) 0.0413(4) -0.2114(3) 0.0276(8) Uani 1.00 d . . .
C(7) C 0.1304(5) 0.1377(4) -0.2213(3) 0.0232(7) Uani 1.00 d . . .
C(8) C 0.0800(5) 0.1351(4) -0.3188(3) 0.0284(8) Uani 1.00 d . . .
C(9) C 0.0508(5) 0.2332(4) -0.3231(3) 0.0312(9) Uani 1.00 d . . .
C(10) C 0.0738(5) 0.3348(4) -0.2302(3) 0.0303(9) Uani 1.00 d . . .
C(11) C 0.1203(5) 0.3377(4) -0.1331(3) 0.0283(8) Uani 1.00 d . . .
C(12) C 0.1505(5) 0.2404(4) -0.1239(3) 0.0281(8) Uani 1.00 d . . .
C(13) C -0.2919(5) -0.0185(4) -0.0966(3) 0.0259(8) Uani 1.00 d . . .
C(14) C -0.4584(5) -0.0298(4) -0.1500(4) 0.0329(9) Uani 1.00 d . . .
C(15) C 0.5622(7) 0.3465(4) -0.2575(4) 0.045(1) Uani 1.00 d . . .
C(16) C 0.4578(6) 0.4925(5) -0.2655(4) 0.043(1) Uani 1.00 d . . .
C(17) C 0.4510(6) 0.6116(5) -0.1984(4) 0.039(1) Uani 1.00 d . . .
C(18) C 0.3441(6) 0.7069(4) -0.0565(4) 0.041(1) Uani 1.00 d . . .
C(19) C 0.2621(6) 0.6892(4) 0.0279(4) 0.041(1) Uani 1.00 d . . .
C(20) C 0.3140(7) 0.6668(5) 0.1873(4) 0.044(1) Uani 1.00 d . . .
C(21) C 0.645(1) 0.0004(10) -0.3907(8) 0.107(3) Uani 1.00 d . . .
C(22) C 0.582(1) -0.1299(7) -0.4164(5) 0.077(2) Uani 1.00 d . . .
C(23) C 0.6846(8) -0.1842(8) -0.3967(6) 0.072(2) Uani 1.00 d . . .
C(24) C 0.617(1) -0.2982(9) -0.4133(7) 0.088(3) Uani 1.00 d . . .
C(25) C 0.455(1) -0.3647(8) -0.4526(6) 0.079(2) Uani 1.00 d . . .
C(26) C 0.3501(9) -0.3121(7) -0.4675(5) 0.065(2) Uani 1.00 d . . .
C(27) C 0.4132(9) -0.1930(7) -0.4502(5) 0.060(2) Uani 1.00 d . . .
H(1) H -0.1493 -0.3475 -0.1277 0.0352 Uiso 1.00 calc . . .
H(2) H -0.1116 -0.4754 -0.2819 0.0415 Uiso 1.00 calc . . .
H(3) H 0.0342 -0.3921 -0.3838 0.0405 Uiso 1.00 calc . . .
H(4) H 0.1327 -0.1874 -0.3284 0.0369 Uiso 1.00 calc . . .
H(5) H 0.2988 0.0784 -0.1727 0.0332 Uiso 1.00 calc . . .
H(6) H 0.1719 -0.0172 -0.2815 0.0332 Uiso 1.00 calc . . .
H(7) H 0.0652 0.0668 -0.3831 0.0342 Uiso 1.00 calc . . .
H(8) H 0.0570 0.4020 -0.2347 0.0363 Uiso 1.00 calc . . .
H(9) H 0.1327 0.4065 -0.0699 0.0340 Uiso 1.00 calc . . .
H(10) H -0.4774 0.0410 -0.1107 0.0395 Uiso 1.00 calc . . .
H(11) H -0.4609 -0.0395 -0.2210 0.0395 Uiso 1.00 calc . . .
H(12) H -0.5424 -0.0981 -0.1523 0.0395 Uiso 1.00 calc . . .
H(13) H 0.5087 0.4981 -0.3205 0.0516 Uiso 1.00 calc . . .
H(14) H 0.3483 0.4325 -0.2969 0.0516 Uiso 1.00 calc . . .
H(15) H 0.3956 0.6363 -0.2428 0.0472 Uiso 1.00 calc . . .
H(16) H 0.5605 0.6702 -0.1622 0.0472 Uiso 1.00 calc . . .
H(17) H 0.4505 0.7706 -0.0231 0.0490 Uiso 1.00 calc . . .
H(18) H 0.2774 0.7266 -0.0999 0.0490 Uiso 1.00 calc . . .
H(19) H 0.1620 0.6193 -0.0050 0.0493 Uiso 1.00 calc . . .
H(20) H 0.2382 0.7578 0.0667 0.0493 Uiso 1.00 calc . . .
H(21) H 0.7632 0.0325 -0.3683 0.1272 Uiso 1.00 calc . . .
H(22) H 0.6095 0.0091 -0.4526 0.1272 Uiso 1.00 calc . . .
H(23) H 0.6038 0.0419 -0.3347 0.1272 Uiso 1.00 calc . . .
H(24) H 0.8016 -0.1410 -0.3715 0.0867 Uiso 1.00 calc . . .
H(25) H 0.6888 -0.3348 -0.3967 0.1052 Uiso 1.00 calc . . .
H(26) H 0.4135 -0.4484 -0.4697 0.0941 Uiso 1.00 calc . . .
H(27) H 0.2335 -0.3565 -0.4897 0.0779 Uiso 1.00 calc . . .
H(28) H 0.3406 -0.1553 -0.4621 0.0727 Uiso 1.00 calc . . .

loop_
_atom_site_aniso_label
_atom_site_aniso_U_11
_atom_site_aniso_U_22
_atom_site_aniso_U_33
_atom_site_aniso_U_12
_atom_site_aniso_U_13
_atom_site_aniso_U_23
Ru(1) 0.0229(2) 0.0195(2) 0.0206(2) 0.0090(1) 0.0048(1) 0.0090(1)
K(1) 0.0404(8) 0.0472(8) 0.0279(6) 0.0280(7) 0.0080(5) 0.0098(6)
O(1) 0.031(2) 0.022(1) 0.030(1) 0.007(1) 0.005(1) 0.012(1)
O(2) 0.027(1) 0.023(1) 0.028(1) 0.012(1) 0.007(1) 0.014(1)
O(3) 0.026(1) 0.023(1) 0.027(1) 0.010(1) 0.005(1) 0.011(1)
O(4) 0.093(3) 0.044(2) 0.030(2) 0.033(2) 0.005(2) 0.016(2)
O(5) 0.101(3) 0.044(2) 0.044(2) 0.035(2) 0.009(2) 0.026(2)
O(6) 0.040(2) 0.033(2) 0.032(2) 0.011(1) 0.011(1) 0.011(1)
O(7) 0.035(2) 0.031(2) 0.040(2) 0.010(1) 0.011(1) 0.017(1)
O(8) 0.038(2) 0.039(2) 0.047(2) 0.020(1) 0.021(1) 0.019(2)
N(1) 0.026(2) 0.022(2) 0.024(2) 0.010(1) 0.007(1) 0.012(1)
N(2) 0.027(2) 0.021(2) 0.024(1) 0.010(1) 0.011(1) 0.014(1)
N(3) 0.061(3) 0.037(2) 0.033(2) 0.022(2) 0.008(2) 0.018(2)
C(1) 0.030(2) 0.024(2) 0.032(2) 0.009(2) 0.005(2) 0.013(2)
C(2) 0.041(3) 0.020(2) 0.038(2) 0.011(2) 0.007(2) 0.009(2)
C(3) 0.043(3) 0.032(2) 0.031(2) 0.019(2) 0.019(2) 0.012(2)
C(4) 0.038(2) 0.024(2) 0.029(2) 0.013(2) 0.010(2) 0.010(2)
C(5) 0.025(2) 0.029(2) 0.024(2) 0.012(2) 0.005(1) 0.012(2)
C(6) 0.029(2) 0.028(2) 0.030(2) 0.013(2) 0.013(2) 0.014(2)
C(7) 0.025(2) 0.025(2) 0.027(2) 0.009(2) 0.012(1) 0.017(2)
C(8) 0.034(2) 0.027(2) 0.030(2) 0.012(2) 0.013(2) 0.017(2)
C(9) 0.034(2) 0.032(2) 0.027(2) 0.010(2) 0.005(2) 0.015(2)
C(10) 0.032(2) 0.025(2) 0.039(2) 0.012(2) 0.014(2) 0.018(2)
C(11) 0.032(2) 0.022(2) 0.030(2) 0.009(2) 0.010(2) 0.011(2)
C(12) 0.027(2) 0.026(2) 0.034(2) 0.011(2) 0.012(2) 0.015(2)
C(13) 0.027(2) 0.031(2) 0.022(2) 0.015(2) 0.005(1) 0.011(2)
C(14) 0.028(2) 0.035(2) 0.036(2) 0.014(2) 0.001(2) 0.017(2)
C(15) 0.059(3) 0.031(2) 0.042(3) 0.014(2) 0.027(2) 0.013(2)
C(16) 0.042(3) 0.046(3) 0.030(2) 0.006(2) 0.007(2) 0.015(2)
C(17) 0.037(3) 0.042(3) 0.038(2) 0.007(2) 0.006(2) 0.024(2)
C(18) 0.031(2) 0.029(2) 0.064(3) 0.013(2) 0.011(2) 0.022(2)
C(19) 0.037(3) 0.030(2) 0.061(3) 0.017(2) 0.018(2) 0.020(2)
C(20) 0.052(3) 0.038(3) 0.051(3) 0.024(2) 0.032(2) 0.019(2)
C(21) 0.081(6) 0.111(7) 0.106(7) 0.003(5) 0.009(5) 0.056(6)
C(22) 0.105(6) 0.063(4) 0.052(4) 0.027(4) 0.007(4) 0.021(3)
C(23) 0.050(4) 0.096(6) 0.075(4) 0.020(4) 0.010(3) 0.049(4)
C(24) 0.083(6) 0.127(7) 0.114(6) 0.059(5) 0.038(5) 0.094(6)
C(25) 0.098(6) 0.084(5) 0.059(4) 0.037(5) 0.008(4) 0.039(4)
C(26) 0.071(4) 0.088(5) 0.056(4) 0.040(4) 0.037(3) 0.040(4)
C(27) 0.067(4) 0.076(4) 0.044(3) 0.041(4) 0.012(3) 0.023(3)

loop_
_atom_type_symbol
_atom_type_description
_atom_type_scat_dispersion_real
_atom_type_scat_dispersion_imag
_atom_type_scat_source
C C 0.003 0.002
;International Tables for Crystallography
(1992, Vol. C, Tables 4.2.6.8 and 6.1.1.4)
;
H H 0.000 0.000
;International Tables for Crystallography
(1992, Vol. C, Table 6.1.1.4)
;
O O 0.011 0.006
;International Tables for Crystallography
(1992, Vol. C, Tables 4.2.6.8 and 6.1.1.4)
;
N N 0.006 0.003
;International Tables for Crystallography
(1992, Vol. C, Tables 4.2.6.8 and 6.1.1.4)
;
Ru Ru -1.259 0.836
;International Tables for Crystallography
(1992, Vol. C, Tables 4.2.6.8 and 6.1.1.4)
;
K K 0.200 0.250
;International Tables for Crystallography
(1992, Vol. C, Tables 4.2.6.8 and 6.1.1.4)
;

loop_
_geom_angle_atom_site_label_1
_geom_angle_atom_site_label_2
_geom_angle_atom_site_label_3
_geom_angle
_geom_angle_site_symmetry_1
_geom_angle_site_symmetry_2
_geom_angle_site_symmetry_3
_geom_angle_publ_flag
Ru(1) Ru(1) O(1) 177.88(9) 2_555 . . yes
Ru(1) Ru(1) O(2) 89.18(9) 2_555 . . yes
Ru(1) Ru(1) O(3) 89.62(10) 2_555 . . yes
Ru(1) Ru(1) N(1) 90.0(1) 2_555 . 2_555 yes
Ru(1) Ru(1) N(2) 90.6(1) 2_555 . . yes
O(1) Ru(1) O(2) 92.9(1) . . . yes
O(1) Ru(1) O(3) 88.3(1) . . . yes
O(1) Ru(1) N(1) 90.3(1) . . 2_555 yes
O(1) Ru(1) N(2) 89.0(1) . . . yes
O(2) Ru(1) O(3) 178.8(1) . . . yes
O(2) Ru(1) N(1) 88.9(1) . . 2_555 yes
O(2) Ru(1) N(2) 90.4(1) . . . yes
O(3) Ru(1) N(1) 91.0(1) . . 2_555 yes
O(3) Ru(1) N(2) 89.8(1) . . . yes
N(1) Ru(1) N(2) 179.0(2) 2_555 . . yes
O(1) K(1) O(1) 180.0 . . 2_665 yes
O(1) K(1) O(6) 106.88(8) . . . yes
O(1) K(1) O(6) 73.12(8) . . 2_665 yes
O(1) K(1) O(7) 108.03(9) . . . yes
O(1) K(1) O(7) 71.97(9) . . 2_665 yes
O(1) K(1) O(8) 102.11(9) . . . yes
O(1) K(1) O(8) 77.89(9) . . 2_665 yes
O(1) K(1) O(6) 73.12(8) 2_665 . . yes
O(1) K(1) O(6) 106.88(8) 2_665 . 2_665 yes
O(1) K(1) O(7) 71.97(9) 2_665 . . yes
O(1) K(1) O(7) 108.03(9) 2_665 . 2_665 yes
O(1) K(1) O(8) 77.89(9) 2_665 . . yes
O(1) K(1) O(8) 102.11(9) 2_665 . 2_665 yes
O(6) K(1) O(6) 180.0000(1) . . 2_665 yes
O(6) K(1) O(7) 60.2(1) . . . yes
O(6) K(1) O(7) 119.8(1) . . 2_665 yes
O(6) K(1) O(8) 119.1(1) . . . yes
O(6) K(1) O(8) 60.9(1) . . 2_665 yes
O(6) K(1) O(7) 119.8(1) 2_665 . . yes
O(6) K(1) O(7) 60.2(1) 2_665 . 2_665 yes
O(6) K(1) O(8) 60.9(1) 2_665 . . yes
O(6) K(1) O(8) 119.1(1) 2_665 . 2_665 yes
O(7) K(1) O(7) 180.0 . . 2_665 yes
O(7) K(1) O(8) 60.3(1) . . . yes
O(7) K(1) O(8) 119.7(1) . . 2_665 yes
O(7) K(1) O(8) 119.7(1) 2_665 . . yes
O(7) K(1) O(8) 60.3(1) 2_665 . 2_665 yes
O(8) K(1) O(8) 180.0 . . 2_665 yes
Ru(1) O(1) K(1) 161.3(1) . . . yes
Ru(1) O(1) C(12) 115.3(2) . . . yes
K(1) O(1) C(12) 81.9(2) . . . yes
Ru(1) O(2) C(13) 118.2(3) . . . yes
Ru(1) O(3) C(13) 118.6(2) . . 2_555 yes
K(1) O(6) C(15) 113.6(3) . . . yes
K(1) O(6) C(16) 118.2(3) . . . yes
C(15) O(6) C(16) 112.9(4) . . . yes
K(1) O(7) C(17) 111.2(3) . . . yes
K(1) O(7) C(18) 113.4(3) . . . yes
C(17) O(7) C(18) 112.0(4) . . . yes
K(1) O(8) C(19) 115.2(3) . . . yes
K(1) O(8) C(20) 114.5(4) . . . yes
C(19) O(8) C(20) 112.3(4) . . . yes
Ru(1) N(1) C(1) 120.6(3) 2_555 . . yes
Ru(1) N(1) C(5) 120.2(3) 2_555 . . yes
C(1) N(1) C(5) 119.1(4) . . . yes
Ru(1) N(2) C(5) 123.3(3) . . . yes
Ru(1) N(2) C(6) 117.0(2) . . . yes
C(5) N(2) C(6) 119.1(4) . . . yes
O(4) N(3) O(5) 122.2(5) . . . yes
O(4) N(3) C(9) 119.8(5) . . . yes
O(5) N(3) C(9) 118.1(4) . . . yes
N(1) C(1) C(2) 124.1(5) . . . yes
C(1) C(2) C(3) 118.0(4) . . . yes
C(2) C(3) C(4) 120.0(4) . . . yes
C(3) C(4) C(5) 121.2(5) . . . yes
N(1) C(5) N(2) 115.5(4) . . . yes
N(1) C(5) C(4) 117.7(4) . . . yes
N(2) C(5) C(4) 126.8(4) . . . yes
N(2) C(6) C(7) 114.3(4) . . . yes
C(6) C(7) C(8) 121.8(4) . . . yes
C(6) C(7) C(12) 117.7(4) . . . yes
C(8) C(7) C(12) 120.2(5) . . . yes
C(7) C(8) C(9) 119.6(4) . . . yes
N(3) C(9) C(8) 118.9(4) . . . yes
N(3) C(9) C(10) 119.7(5) . . . yes
C(8) C(9) C(10) 121.3(5) . . . yes
C(9) C(10) C(11) 119.7(5) . . . yes
C(10) C(11) C(12) 121.4(4) . . . yes
O(1) C(12) C(7) 121.2(5) . . . yes
O(1) C(12) C(11) 121.0(4) . . . yes
C(7) C(12) C(11) 117.8(4) . . . yes
O(2) C(13) O(3) 124.4(4) . . 2_555 yes
O(2) C(13) C(14) 118.5(5) . . . yes
O(3) C(13) C(14) 117.1(4) 2_555 . . yes
O(6) C(15) C(20) 108.3(4) . . 2_665 yes
O(6) C(16) C(17) 109.1(4) . . . yes
O(7) C(17) C(16) 108.6(5) . . . yes
O(7) C(18) C(19) 108.8(5) . . . yes
O(8) C(19) C(18) 108.0(4) . . . yes
O(8) C(20) C(15) 108.9(5) . . 2_665 yes
C(21) C(22) C(23) 121.8(8) . . . yes
C(21) C(22) C(27) 118.3(9) . . . yes
C(23) C(22) C(27) 119.6(8) . . . yes
C(22) C(23) C(24) 118.3(7) . . . yes
C(23) C(24) C(25) 123(1) . . . yes
C(24) C(25) C(26) 119.1(9) . . . yes
C(25) C(26) C(27) 119.6(7) . . . yes
C(22) C(27) C(26) 119.5(9) . . . yes

loop_
_geom_bond_atom_site_label_1
_geom_bond_atom_site_label_2
_geom_bond_distance
_geom_bond_site_symmetry_1
_geom_bond_site_symmetry_2
_geom_bond_publ_flag
Ru(1) Ru(1) 2.2833(8) . 2_555 yes
Ru(1) O(1) 2.223(4) . . yes
Ru(1) O(2) 2.064(3) . . yes
Ru(1) O(3) 2.049(3) . . yes
Ru(1) N(1) 2.079(3) . 2_555 yes
Ru(1) N(2) 2.033(3) . . yes
K(1) O(1) 3.359(3) . . yes
K(1) O(1) 3.359(3) . 2_665 yes
K(1) O(6) 2.768(4) . . yes
K(1) O(6) 2.768(4) . 2_665 yes
K(1) O(7) 2.851(4) . . yes
K(1) O(7) 2.851(4) . 2_665 yes
K(1) O(8) 2.777(4) . . yes
K(1) O(8) 2.777(4) . 2_665 yes
O(1) C(12) 1.277(6) . . yes
O(2) C(13) 1.269(5) . . yes
O(3) C(13) 1.264(7) . 2_555 yes
O(4) N(3) 1.232(5) . . yes
O(5) N(3) 1.251(7) . . yes
O(6) C(15) 1.434(7) . . yes
O(6) C(16) 1.416(8) . . yes
O(7) C(17) 1.447(7) . . yes
O(7) C(18) 1.414(6) . . yes
O(8) C(19) 1.427(8) . . yes
O(8) C(20) 1.429(8) . . yes
N(1) C(1) 1.353(6) . . yes
N(1) C(5) 1.391(6) . . yes
N(2) C(5) 1.336(6) . . yes
N(2) C(6) 1.492(6) . . yes
N(3) C(9) 1.425(7) . . yes
C(1) C(2) 1.363(6) . . yes
C(2) C(3) 1.403(8) . . yes
C(3) C(4) 1.352(7) . . yes
C(4) C(5) 1.434(6) . . yes
C(6) C(7) 1.516(8) . . yes
C(7) C(8) 1.369(7) . . yes
C(7) C(12) 1.440(5) . . yes
C(8) C(9) 1.396(8) . . yes
C(9) C(10) 1.389(6) . . yes
C(10) C(11) 1.357(7) . . yes
C(11) C(12) 1.415(8) . . yes
C(13) C(14) 1.498(7) . . yes
C(15) C(20) 1.474(9) . 2_665 yes
C(16) C(17) 1.492(8) . . yes
C(18) C(19) 1.509(9) . . yes
C(21) C(22) 1.49(1) . . yes
C(22) C(23) 1.37(1) . . yes
C(22) C(27) 1.37(1) . . yes
C(23) C(24) 1.33(1) . . yes
C(24) C(25) 1.33(1) . . yes
C(25) C(26) 1.34(1) . . yes
C(26) C(27) 1.38(1) . . yes

loop_
_geom_contact_atom_site_label_1
_geom_contact_atom_site_label_2
_geom_contact_distance
_geom_contact_site_symmetry_1
_geom_contact_site_symmetry_2
_geom_contact_publ_flag
K(1) O(1) 3.359(3) . . ?
K(1) O(1) 3.359(3) . 2_665 ?
K(1) O(6) 2.768(4) . . ?
K(1) O(6) 2.768(4) . 2_665 ?
K(1) O(7) 2.851(4) . . ?
K(1) O(7) 2.851(4) . 2_665 ?
K(1) O(8) 2.777(4) . . ?
K(1) O(8) 2.777(4) . 2_665 ?
O(2) C(19) 3.346(7) . 2_565 ?
O(4) C(8) 3.293(6) . 2_554 ?
O(4) C(4) 3.467(7) . 2_554 ?
O(4) C(23) 3.527(9) . 2_654 ?
O(4) C(6) 3.537(5) . 2_554 ?
O(5) C(26) 3.208(10) . 2_554 ?
O(5) C(27) 3.431(8) . 2_554 ?
O(5) C(4) 3.584(6) . 2_554 ?
O(6) C(1) 3.404(5) . 1_665 ?
C(8) C(21) 3.50(1) . 1_455 ?
C(10) C(20) 3.519(8) . 2_565 ?
C(14) C(22) 3.551(9) . 1_455 ?
